data_2000225
loop_
_publ_author_name
'Starynowicz, P.'

_publ_section_title
;
 Structure of caesium dicyanamide
;
_journal_issue 10
_journal_name_full 'Acta Crystallographica Section C'
_journal_page_first 2198
_journal_page_last 2199
_journal_paper_doi 10.1107/S0108270191003700
_journal_volume 47
_journal_year 1991
_chemical_formula_moiety 'Cs1,C2 N3'
_chemical_formula_sum 'C2 Cs N3'
_chemical_formula_weight 199.0
_symmetry_cell_setting monoclinic
_symmetry_space_group_name_Hall '-C 2yc'
_symmetry_space_group_name_H-M 'C 1 2/c 1'
_cell_angle_alpha 90
_cell_angle_beta 110.94(4)
_cell_angle_gamma 90
_cell_formula_units_Z 8
_cell_length_a 9.385(5)
_cell_length_b 12.702(9)
_cell_length_c 8.261(5)
_cell_volume 919.7(10)
_diffrn_radiation_type Mo
_diffrn_radiation_wavelength 0.71069
_exptl_absorpt_coefficient_mu 8.0
_exptl_crystal_density_diffrn 2.873(3)
_exptl_crystal_density_meas 2.86
_exptl_crystal_F_000 704
_cod_data_source_file mu0242.cif
_cod_data_source_block mu0242a
_cod_original_cell_volume 920(2)
_cod_original_formula_sum 'C2 Cs1 N3'
_cod_database_code 2000225

loop_
_atom_site_label
_atom_site_fract_x
_atom_site_fract_y
_atom_site_fract_z
_atom_site_U_iso_or_equiv
CS1 .0 -.01910(10) .25 .0660(3)
CS2 .5 .12190(10) .25 .0668(3)
N1 .0969(13) .1733(10) .0696(13) .084(3)
N2 .2249(14) .3226(10) .2446(15) .090(3)
N3 .1801(12) .4131(10) .4814(13) .082(3)
C1 .1511(12) .2464(9) .1577(12) .063(3)
C2 .1941(12) .3676(8) .3710(14) .065(3)
